data_4022599
loop_
_publ_author_name
'Benjamin T. King'
'Ji\<r\'i Kroul\'ik'
'Charles R. Robertson'
'Pawel Rempala'
'Cameron L. Hilton'
'Justin D. Korinek'
'Lisa M. Gortari'

_publ_section_title
;
 Controlling the Scholl Reaction
;
_journal_name_full 'Journal of Organic Chemistry'
_journal_page_first 2279
_journal_page_last 2288
_journal_paper_doi 10.1021/jo061515x
_journal_volume 72
_journal_year 2007
_chemical_formula_sum 'C40 H34 O4'
_chemical_formula_weight 578.67
_chemical_name_common 'Compound 23'
_chemical_name_systematic
; 
  2,2'',4'3,2'5-tetramethoxy-1,1',2'1'',5'',1'3,3'3,1'4,2'4,1'5-sexiphenyl 
;
_space_group_IT_number 2
_symmetry_cell_setting triclinic
_symmetry_space_group_name_Hall '-P 1'
_symmetry_space_group_name_H-M 'P -1'
_atom_sites_solution_hydrogens geom
_atom_sites_solution_primary direct
_atom_sites_solution_secondary difmap
_audit_creation_method SHELXL-97
_cell_angle_alpha 110.8070(10)
_cell_angle_beta 98.4240(10)
_cell_angle_gamma 95.2840(10)
_cell_formula_units_Z 2
_cell_length_a 9.9015(2)
_cell_length_b 11.0754(2)
_cell_length_c 14.8755(3)
_cell_measurement_reflns_used 1718
_cell_measurement_temperature 100(2)
_cell_measurement_theta_max 23.5
_cell_measurement_theta_min 2.33
_cell_volume 1490.01(5)
_computing_cell_refinement 'Bruker SMART'
_computing_data_collection 'Bruker SMART'
_computing_data_reduction 'Bruker SAINT'
_computing_molecular_graphics 'Bruker SHELXTL'
_computing_publication_material 'Bruker SHELXTL'
_computing_structure_refinement 'SHELXL-97 (Sheldrick, 1997)'
_computing_structure_solution 'SHELXS-97 (Sheldrick, 1990)'
_diffrn_ambient_temperature 100(2)
_diffrn_measured_fraction_theta_full 0.915
_diffrn_measured_fraction_theta_max 0.915
_diffrn_measurement_device_type 'CCD area detector'
_diffrn_measurement_method 'phi and omega scans'
_diffrn_radiation_monochromator graphite
_diffrn_radiation_source 'fine-focus sealed tube'
_diffrn_radiation_type MoK\a
_diffrn_radiation_wavelength 0.71073
_diffrn_reflns_av_R_equivalents 0.0308
_diffrn_reflns_av_sigmaI/netI 0.0426
_diffrn_reflns_limit_h_max 11
_diffrn_reflns_limit_h_min -10
_diffrn_reflns_limit_k_max 13
_diffrn_reflns_limit_k_min -12
_diffrn_reflns_limit_l_max 13
_diffrn_reflns_limit_l_min -17
_diffrn_reflns_number 15434
_diffrn_reflns_theta_full 25.24
_diffrn_reflns_theta_max 25.24
_diffrn_reflns_theta_min 1.49
_exptl_absorpt_coefficient_mu 0.082
_exptl_absorpt_correction_T_max 0.9948
_exptl_absorpt_correction_T_min 0.9802
_exptl_absorpt_correction_type multi-scan
_exptl_absorpt_process_details 'SADABS V2.10 (Sheldrick, G.M., 2003)'
_exptl_crystal_colour Colorless
_exptl_crystal_density_diffrn 1.290
_exptl_crystal_density_method 'not measured'
_exptl_crystal_description Rhombus
_exptl_crystal_F_000 612
_exptl_crystal_size_max 0.25
_exptl_crystal_size_mid 0.15
_exptl_crystal_size_min 0.06
_refine_diff_density_max 0.478
_refine_diff_density_min -0.271
_refine_diff_density_rms 0.046
_refine_ls_extinction_method none
_refine_ls_goodness_of_fit_ref 0.996
_refine_ls_hydrogen_treatment constr
_refine_ls_matrix_type full
_refine_ls_number_parameters 401
_refine_ls_number_reflns 4932
_refine_ls_number_restraints 0
_refine_ls_restrained_S_all 0.996
_refine_ls_R_factor_all 0.0790
_refine_ls_R_factor_gt 0.0474
_refine_ls_shift/su_max 0.000
_refine_ls_shift/su_mean 0.000
_refine_ls_structure_factor_coef Fsqd
_refine_ls_weighting_details 'calc w=1/[\s^2^(Fo^2^)+(0.0449P)^2^+1.1538P] where P=(Fo^2^+2Fc^2^)/3'
_refine_ls_weighting_scheme calc
_refine_ls_wR_factor_gt 0.1080
_refine_ls_wR_factor_ref 0.1178
_reflns_number_gt 3507
_reflns_number_total 4932
_reflns_threshold_expression >2sigma(I)
_cod_data_source_file jo061515xsi20061205_025730.cif
_cod_data_source_block ch217
_cod_depositor_comments
;
The following automatic conversions were performed:
'_symmetry_cell_setting' value 'Triclinic' changed to 'triclinic'
according to '/home/saulius/struct/CIF-dictionaries/cif_core.dic'
dictionary named 'cif_core.dic' version 2.4.1 from 2010-06-29.

Automatic conversion script
Id: cif_fix_enum 1527 2010-12-29 10:47:43Z saulius 
;
_cod_database_code 4022599

loop_
_symmetry_equiv_pos_as_xyz
'x, y, z'
'-x, -y, -z'

loop_
_atom_site_label
_atom_site_type_symbol
_atom_site_fract_x
_atom_site_fract_y
_atom_site_fract_z
_atom_site_U_iso_or_equiv
_atom_site_adp_type
_atom_site_occupancy
_atom_site_symmetry_multiplicity
_atom_site_calc_flag
_atom_site_refinement_flags
C1 C 0.7295(3) 0.1163(2) 0.36994(17) 0.0306(6) Uani 1 1 d .
C2 C 0.7682(3) 0.1133(2) 0.46221(18) 0.0319(6) Uani 1 1 d .
C3 C 0.9072(2) 0.1385(2) 0.5063(2) 0.0370(6) Uani 1 1 d .
H3 H 0.9329 0.1387 0.5691 0.044 Uiso 1 1 calc R
C4 C 1.0058(3) 0.1630(3) 0.4570(2) 0.0453(7) Uani 1 1 d .
H4 H 1.0986 0.1803 0.4868 0.054 Uiso 1 1 calc R
C5 C 0.9701(3) 0.1626(3) 0.3640(2) 0.0466(7) Uani 1 1 d .
H5 H 1.0382 0.1786 0.3309 0.056 Uiso 1 1 calc R
C6 C 0.8311(2) 0.1380(2) 0.31959(18) 0.0283(6) Uani 1 1 d .
H6 H 0.8062 0.1362 0.2563 0.034 Uiso 1 1 calc R
C7 C 0.5798(2) 0.0959(2) 0.32288(17) 0.0261(5) Uani 1 1 d .
C8 C 0.4834(2) 0.1738(2) 0.36560(15) 0.0218(5) Uani 1 1 d .
C9 C 0.3491(2) 0.1506(2) 0.31248(16) 0.0244(5) Uani 1 1 d .
H9 H 0.2857 0.2028 0.3393 0.029 Uiso 1 1 calc R
C10 C 0.3078(2) 0.0520(2) 0.22121(16) 0.0253(5) Uani 1 1 d .
H10 H 0.2175 0.0381 0.1873 0.030 Uiso 1 1 calc R
C11 C 0.4007(2) -0.0252(2) 0.18080(17) 0.0301(6) Uani 1 1 d .
H11 H 0.3734 -0.0926 0.1197 0.036 Uiso 1 1 calc R
C12 C 0.5352(2) -0.0023(2) 0.23135(17) 0.0298(6) Uani 1 1 d .
H12 H 0.5976 -0.0546 0.2029 0.036 Uiso 1 1 calc R
C13 C 0.5140(2) 0.2770(2) 0.46621(16) 0.0219(5) Uani 1 1 d .
C14 C 0.6220(2) 0.3826(2) 0.49795(16) 0.0224(5) Uani 1 1 d .
C15 C 0.6422(2) 0.4757(2) 0.59232(16) 0.0243(5) Uani 1 1 d .
H15 H 0.7165 0.5434 0.6141 0.029 Uiso 1 1 calc R
C16 C 0.5528(2) 0.4690(2) 0.65434(16) 0.0252(5) Uani 1 1 d .
H16 H 0.5661 0.5338 0.7166 0.030 Uiso 1 1 calc R
C17 C 0.4429(2) 0.3661(2) 0.62457(16) 0.0221(5) Uani 1 1 d .
C18 C 0.4279(2) 0.2714(2) 0.53062(16) 0.0230(5) Uani 1 1 d .
H18 H 0.3566 0.2010 0.5102 0.028 Uiso 1 1 calc R
C19 C 0.3399(2) 0.3599(2) 0.68675(15) 0.0226(5) Uani 1 1 d .
C20 C 0.2887(2) 0.4718(2) 0.73801(15) 0.0238(5) Uani 1 1 d .
H20 H 0.3265 0.5514 0.7373 0.029 Uiso 1 1 calc R
C21 C 0.1836(2) 0.4701(2) 0.79015(16) 0.0252(5) Uani 1 1 d .
C22 C 0.1302(2) 0.3492(2) 0.79287(17) 0.0284(6) Uani 1 1 d .
C23 C 0.1803(2) 0.2369(2) 0.74296(17) 0.0293(6) Uani 1 1 d .
H23 H 0.1443 0.1573 0.7446 0.035 Uiso 1 1 calc R
C24 C 0.2838(2) 0.2424(2) 0.69056(16) 0.0269(5) Uani 1 1 d .
H24 H 0.3164 0.1660 0.6573 0.032 Uiso 1 1 calc R
C25 C 0.1237(2) 0.5916(2) 0.83361(16) 0.0265(5) Uani 1 1 d .
C26 C 0.2072(2) 0.7088(2) 0.89863(16) 0.0286(6) Uani 1 1 d .
C27 C 0.1482(3) 0.8230(3) 0.92825(17) 0.0380(6) Uani 1 1 d .
H27 H 0.2033 0.9014 0.9696 0.046 Uiso 1 1 calc R
C28 C 0.0091(3) 0.8212(3) 0.89697(19) 0.0459(7) Uani 1 1 d .
H28 H -0.0289 0.8978 0.9179 0.055 Uiso 1 1 calc R
C29 C -0.0736(3) 0.7050(3) 0.83433(18) 0.0403(7) Uani 1 1 d .
H29 H -0.1673 0.7032 0.8137 0.048 Uiso 1 1 calc R
C30 C -0.0158(3) 0.5928(3) 0.80309(18) 0.0340(6) Uani 1 1 d .
H30 H -0.0714 0.5155 0.7604 0.041 Uiso 1 1 calc R
C31 C 0.3570(2) 0.7152(2) 0.93647(16) 0.0264(5) Uani 1 1 d .
C32 C 0.3978(2) 0.6635(2) 1.00791(16) 0.0262(5) Uani 1 1 d .
C33 C 0.5361(2) 0.6739(2) 1.04651(17) 0.0304(6) Uani 1 1 d .
H33 H 0.5621 0.6393 1.0938 0.036 Uiso 1 1 calc R
C34 C 0.6353(3) 0.7359(2) 1.01466(18) 0.0375(6) Uani 1 1 d .
H34 H 0.7284 0.7410 1.0395 0.045 Uiso 1 1 calc R
C35 C 0.5977(3) 0.7902(3) 0.94649(18) 0.0382(6) Uani 1 1 d .
H35 H 0.6648 0.8340 0.9266 0.046 Uiso 1 1 calc R
C36 C 0.4591(3) 0.7789(2) 0.90778(17) 0.0339(6) Uani 1 1 d .
H36 H 0.4340 0.8151 0.8613 0.041 Uiso 1 1 calc R
C37 C 0.6892(3) 0.1134(3) 0.60628(18) 0.0454(7) Uani 1 1 d .
H37A H 0.7578 0.0659 0.6242 0.068 Uiso 1 1 calc R
H37B H 0.6053 0.0925 0.6265 0.068 Uiso 1 1 calc R
H37C H 0.7220 0.2055 0.6379 0.068 Uiso 1 1 calc R
C38 C 0.8281(2) 0.4716(3) 0.46551(19) 0.0371(6) Uani 1 1 d .
H38A H 0.8131 0.5610 0.4882 0.056 Uiso 1 1 calc R
H38B H 0.8798 0.4559 0.4138 0.056 Uiso 1 1 calc R
H38C H 0.8788 0.4544 0.5187 0.056 Uiso 1 1 calc R
C39 C -0.0309(3) 0.2346(3) 0.8511(2) 0.0444(7) Uani 1 1 d .
H39A H -0.0761 0.1758 0.7865 0.067 Uiso 1 1 calc R
H39B H -0.0972 0.2517 0.8934 0.067 Uiso 1 1 calc R
H39C H 0.0406 0.1957 0.8763 0.067 Uiso 1 1 calc R
C40 C 0.3254(3) 0.5850(3) 1.12659(18) 0.0389(6) Uani 1 1 d .
H40A H 0.3885 0.5229 1.1190 0.058 Uiso 1 1 calc R
H40B H 0.2424 0.5514 1.1418 0.058 Uiso 1 1 calc R
H40C H 0.3674 0.6659 1.1788 0.058 Uiso 1 1 calc R
O1 O 0.66342(16) 0.07836(15) 0.50311(11) 0.0292(4) Uani 1 1 d .
O2 O 0.69903(15) 0.38800(15) 0.42995(11) 0.0272(4) Uani 1 1 d .
O3 O 0.02791(17) 0.35375(16) 0.84663(13) 0.0381(4) Uani 1 1 d .
O4 O 0.29195(16) 0.60721(16) 1.03687(12) 0.0333(4) Uani 1 1 d .

loop_
_atom_site_aniso_label
_atom_site_aniso_U_11
_atom_site_aniso_U_22
_atom_site_aniso_U_33
_atom_site_aniso_U_23
_atom_site_aniso_U_13
_atom_site_aniso_U_12
C1 0.0393(15) 0.0228(13) 0.0281(14) 0.0071(10) 0.0056(12) 0.0091(11)
C2 0.0364(15) 0.0245(13) 0.0403(15) 0.0161(11) 0.0121(12) 0.0079(11)
C3 0.0269(14) 0.0343(15) 0.0475(17) 0.0176(13) -0.0046(12) 0.0038(11)
C4 0.0289(15) 0.0529(18) 0.061(2) 0.0312(15) 0.0034(14) 0.0096(13)
C5 0.0325(16) 0.0538(18) 0.065(2) 0.0314(16) 0.0196(14) 0.0123(13)
C6 0.0251(13) 0.0382(14) 0.0315(14) 0.0198(11) 0.0140(11) 0.0123(11)
C7 0.0267(13) 0.0226(12) 0.0287(13) 0.0108(10) 0.0003(10) 0.0051(10)
C8 0.0242(12) 0.0207(12) 0.0214(12) 0.0098(10) 0.0018(10) 0.0032(9)
C9 0.0236(13) 0.0236(12) 0.0281(13) 0.0119(10) 0.0051(10) 0.0044(10)
C10 0.0245(13) 0.0260(13) 0.0234(13) 0.0106(10) -0.0041(10) 0.0028(10)
C11 0.0399(15) 0.0241(13) 0.0205(12) 0.0049(10) -0.0023(11) 0.0043(11)
C12 0.0361(14) 0.0262(13) 0.0283(13) 0.0089(11) 0.0086(11) 0.0128(11)
C13 0.0230(12) 0.0209(12) 0.0220(12) 0.0091(10) 0.0001(10) 0.0072(9)
C14 0.0203(12) 0.0237(12) 0.0251(13) 0.0119(10) 0.0014(10) 0.0064(9)
C15 0.0207(12) 0.0210(12) 0.0287(13) 0.0096(10) -0.0020(10) 0.0012(9)
C16 0.0302(13) 0.0218(12) 0.0205(12) 0.0067(10) -0.0019(10) 0.0046(10)
C17 0.0231(12) 0.0218(12) 0.0224(12) 0.0101(10) 0.0017(10) 0.0051(9)
C18 0.0227(12) 0.0195(12) 0.0247(12) 0.0089(10) -0.0028(10) 0.0021(9)
C19 0.0249(13) 0.0239(12) 0.0165(11) 0.0074(10) -0.0020(10) 0.0011(10)
C20 0.0257(13) 0.0246(13) 0.0191(12) 0.0091(10) -0.0012(10) -0.0014(10)
C21 0.0273(13) 0.0293(13) 0.0200(12) 0.0118(10) 0.0016(10) 0.0035(10)
C22 0.0235(13) 0.0383(15) 0.0273(13) 0.0189(11) 0.0031(11) 0.0002(11)
C23 0.0313(14) 0.0266(13) 0.0293(13) 0.0148(11) -0.0032(11) -0.0016(10)
C24 0.0313(14) 0.0254(13) 0.0229(12) 0.0095(10) 0.0012(11) 0.0037(10)
C25 0.0288(13) 0.0363(14) 0.0204(12) 0.0160(11) 0.0069(10) 0.0080(11)
C26 0.0373(14) 0.0331(14) 0.0186(12) 0.0113(11) 0.0067(11) 0.0126(11)
C27 0.0477(17) 0.0395(16) 0.0227(13) 0.0073(11) 0.0004(12) 0.0154(13)
C28 0.0535(19) 0.0537(19) 0.0327(15) 0.0140(14) 0.0055(14) 0.0324(15)
C29 0.0334(15) 0.0576(19) 0.0331(15) 0.0190(14) 0.0039(12) 0.0185(13)
C30 0.0343(15) 0.0425(16) 0.0284(14) 0.0169(12) 0.0063(11) 0.0065(12)
C31 0.0357(14) 0.0226(12) 0.0171(12) 0.0035(10) 0.0027(10) 0.0064(10)
C32 0.0318(14) 0.0239(13) 0.0211(12) 0.0061(10) 0.0052(11) 0.0050(10)
C33 0.0356(15) 0.0299(14) 0.0252(13) 0.0107(11) 0.0020(11) 0.0071(11)
C34 0.0312(15) 0.0424(16) 0.0334(15) 0.0107(12) 0.0010(12) 0.0014(12)
C35 0.0366(16) 0.0414(16) 0.0349(15) 0.0153(13) 0.0055(12) -0.0038(12)
C36 0.0458(16) 0.0339(14) 0.0244(13) 0.0141(11) 0.0058(12) 0.0060(12)
C37 0.0594(19) 0.0489(18) 0.0310(15) 0.0213(13) 0.0053(14) 0.0033(14)
C38 0.0211(13) 0.0483(16) 0.0404(15) 0.0184(13) 0.0015(11) -0.0024(11)
C39 0.0320(15) 0.0575(18) 0.0585(19) 0.0400(15) 0.0101(13) 0.0017(13)
C40 0.0491(17) 0.0459(16) 0.0334(15) 0.0256(13) 0.0115(13) 0.0145(13)
O1 0.0306(9) 0.0352(10) 0.0254(9) 0.0164(7) 0.0054(7) 0.0031(7)
O2 0.0198(8) 0.0312(9) 0.0286(9) 0.0100(7) 0.0036(7) 0.0014(7)
O3 0.0340(10) 0.0430(11) 0.0469(11) 0.0262(9) 0.0153(9) 0.0035(8)
O4 0.0350(10) 0.0418(10) 0.0306(9) 0.0217(8) 0.0072(8) 0.0079(8)

loop_
_atom_type_symbol
_atom_type_description
_atom_type_scat_dispersion_real
_atom_type_scat_dispersion_imag
_atom_type_scat_source
C C 0.0033 0.0016 'International Tables Vol C Tables 4.2.6.8 and 6.1.1.4'
H H 0.0000 0.0000 'International Tables Vol C Tables 4.2.6.8 and 6.1.1.4'
O O 0.0106 0.0060 'International Tables Vol C Tables 4.2.6.8 and 6.1.1.4'

loop_
_geom_angle_atom_site_label_1
_geom_angle_atom_site_label_2
_geom_angle_atom_site_label_3
_geom_angle
C2 C1 C6 119.3(2)
C2 C1 C7 121.3(2)
C6 C1 C7 119.4(2)
O1 C2 C1 116.0(2)
O1 C2 C3 123.6(2)
C1 C2 C3 120.3(2)
C4 C3 C2 119.7(3)
C3 C4 C5 121.0(3)
C4 C5 C6 119.5(2)
C1 C6 C5 120.0(2)
C12 C7 C8 118.3(2)
C12 C7 C1 118.0(2)
C8 C7 C1 123.7(2)
C9 C8 C7 118.5(2)
C9 C8 C13 117.17(19)
C7 C8 C13 124.24(19)
C10 C9 C8 121.8(2)
C11 C10 C9 119.6(2)
C10 C11 C12 119.6(2)
C11 C12 C7 122.1(2)
C18 C13 C14 118.0(2)
C18 C13 C8 118.42(19)
C14 C13 C8 123.5(2)
O2 C14 C15 124.2(2)
O2 C14 C13 115.88(19)
C15 C14 C13 119.9(2)
C16 C15 C14 120.7(2)
C15 C16 C17 120.8(2)
C18 C17 C16 117.3(2)
C18 C17 C19 120.31(19)
C16 C17 C19 122.3(2)
C13 C18 C17 123.2(2)
C20 C19 C24 117.5(2)
C20 C19 C17 120.3(2)
C24 C19 C17 122.0(2)
C21 C20 C19 123.0(2)
C20 C21 C22 117.8(2)
C20 C21 C25 119.5(2)
C22 C21 C25 122.5(2)
O3 C22 C23 124.6(2)
O3 C22 C21 115.2(2)
C23 C22 C21 120.1(2)
C22 C23 C24 120.3(2)
C23 C24 C19 121.3(2)
C30 C25 C26 118.8(2)
C30 C25 C21 119.4(2)
C26 C25 C21 121.5(2)
C27 C26 C25 118.9(2)
C27 C26 C31 118.9(2)
C25 C26 C31 122.2(2)
C28 C27 C26 121.0(2)
C27 C28 C29 120.0(2)
C30 C29 C28 119.4(2)
C29 C30 C25 121.8(2)
C36 C31 C32 117.9(2)
C36 C31 C26 121.7(2)
C32 C31 C26 120.2(2)
O4 C32 C33 124.0(2)
O4 C32 C31 115.3(2)
C33 C32 C31 120.7(2)
C34 C33 C32 119.8(2)
C35 C34 C33 120.6(2)
C34 C35 C36 119.4(2)
C31 C36 C35 121.6(2)
C2 O1 C37 117.67(19)
C14 O2 C38 116.86(18)
C22 O3 C39 117.7(2)
C32 O4 C40 116.99(18)

loop_
_geom_bond_atom_site_label_1
_geom_bond_atom_site_label_2
_geom_bond_distance
C1 C2 1.383(3)
C1 C6 1.391(3)
C1 C7 1.503(3)
C2 O1 1.369(3)
C2 C3 1.392(3)
C3 C4 1.366(4)
C4 C5 1.376(4)
C5 C6 1.393(3)
C7 C12 1.384(3)
C7 C8 1.414(3)
C8 C9 1.394(3)
C8 C13 1.492(3)
C9 C10 1.380(3)
C10 C11 1.372(3)
C11 C12 1.382(3)
C13 C18 1.386(3)
C13 C14 1.401(3)
C14 O2 1.367(3)
C14 C15 1.388(3)
C15 C16 1.384(3)
C16 C17 1.396(3)
C17 C18 1.395(3)
C17 C19 1.486(3)
C19 C20 1.390(3)
C19 C24 1.391(3)
C20 C21 1.389(3)
C21 C22 1.410(3)
C21 C25 1.491(3)
C22 O3 1.374(3)
C22 C23 1.382(3)
C23 C24 1.385(3)
C25 C30 1.392(3)
C25 C26 1.407(3)
C26 C27 1.396(3)
C26 C31 1.493(3)
C27 C28 1.384(4)
C28 C29 1.387(4)
C29 C30 1.373(4)
C31 C36 1.382(3)
C31 C32 1.404(3)
C32 O4 1.369(3)
C32 C33 1.382(3)
C33 C34 1.380(3)
C34 C35 1.375(3)
C35 C36 1.385(4)
C37 O1 1.419(3)
C38 O2 1.416(3)
C39 O3 1.420(3)
C40 O4 1.439(3)

loop_
_cod_related_entry_id
_cod_related_entry_database
_cod_related_entry_code
1 ChemSpider 17279246
